data_4517723
loop_
_publ_author_name
'Farias, Kaio'
'da Costa, Roner F.'
'Meira, Assuero S.'
'Diniz-Filho, Jairo'
'Bezerra, Eveline M.'
'Freire, Valder N.'
'Guest, Prue'
'Nikahd, Maryam'
'Ma, Xinghua'
'Gardiner, Michael G.'
'Banwell, Martin G.'
'de Oliveira, Maria da C. F.'
'de Moraes, Manoel O.'
'do \'O Pessoa, Claudia'

_publ_section_title
;
 Antitumor Potential of the Isoflavonoids (+)- and
 (&#x2212;)-2,3,9-Trimethoxypterocarpan: Mechanism-of-Action Studies
;
_journal_name_full 'ACS Medicinal Chemistry Letters'
_journal_paper_doi 10.1021/acsmedchemlett.0c00097
_journal_year 2020
_chemical_absolute_configuration ad
_chemical_formula_moiety 'C18 H18 O5'
_chemical_formula_sum 'C18 H18 O5'
_chemical_formula_weight 314.32
_space_group_crystal_system monoclinic
_space_group_IT_number 4
_space_group_name_Hall 'P 2yb'
_space_group_name_H-M_alt 'P 1 21 1'
_atom_sites_solution_hydrogens geom
_atom_sites_solution_primary dual
_audit_creation_date 2020-02-05
_audit_creation_method
;
Olex2 1.2
(compiled 2018.05.29 svn.r3508 for OlexSys, GUI svn.r5506)
;
_cell_angle_alpha 90
_cell_angle_beta 93.099(2)
_cell_angle_gamma 90
_cell_formula_units_Z 4
_cell_length_a 4.76720(10)
_cell_length_b 18.8707(4)
_cell_length_c 16.6201(4)
_cell_measurement_reflns_used 8672
_cell_measurement_temperature 150.00(10)
_cell_measurement_theta_max 73.6470
_cell_measurement_theta_min 4.6580
_cell_volume 1492.96(6)
_computing_cell_refinement 'CrysAlisPro 1.171.40.35a (Rigaku OD, 2018)'
_computing_data_collection 'CrysAlisPro 1.171.40.35a (Rigaku OD, 2018)'
_computing_data_reduction 'CrysAlisPro 1.171.40.35a (Rigaku OD, 2018)'
_computing_molecular_graphics 'Olex2 (Dolomanov et al., 2009)'
_computing_publication_material 'Olex2 (Dolomanov et al., 2009)'
_computing_structure_refinement 'ShelXL (Sheldrick, 2015)'
_computing_structure_solution 'ShelXT (Sheldrick, 2015)'
_diffrn_ambient_environment N~2~
_diffrn_ambient_temperature 150.00(10)
_diffrn_detector 'CCD plate'
_diffrn_detector_area_resol_mean 8.1297
_diffrn_detector_type EosS2
_diffrn_measured_fraction_theta_full 0.999
_diffrn_measured_fraction_theta_max 0.990
_diffrn_measurement_details
;
List of Runs (angles in degrees, time in seconds):

  # Type    Start    End  Width  t~exp~   \w     \q     \k     \f   Frames
--------------------------------------------------------------------------
  1  \w   -106.00  32.00   1.00    4.00    --  -37.08   0.00  60.00  138
  2  \w      8.00 108.00   1.00    4.00    --   37.08  19.00-180.00  100
  3  \w     20.00 104.00   1.00    4.00    --   37.08  57.00  60.00   84
  4  \w    -21.00  64.00   1.00    4.00    --   37.08 -77.00 120.00   85
  5  \w     20.00 104.00   1.00    4.00    --   37.08  57.00   0.00   84
  6  \w      8.00  36.00   1.00    4.00    --   37.08  82.00-110.18   28
  7  \w      6.00  76.00   1.00    4.00    --   37.08 -99.00 -60.00   70
  8  \w      4.00  30.00   1.00    4.00    --   37.08  89.00  85.35   26
  9  \w    -34.00  66.00   1.00    4.00    --   37.08 -19.00 150.00  100
 10  \w      6.00  76.00   1.00    4.00    --   37.08 -99.00  90.00   70
 11  \w      4.00  29.00   1.00    4.00    --   37.08  88.00 173.84   25
 12  \w    -16.00  56.00   1.00    4.00    --   37.08 -38.00   0.00   72
 13  \w     77.00 105.00   1.00    4.00    --   37.08  38.00 -30.00   28
 14  \w     86.00 118.00   1.00   17.50    --  111.00  25.00  30.00   32
 15  \w     63.00 146.00   1.00   17.50    --  111.00 178.00-150.00   83
 16  \w     90.00 129.00   1.00   17.50    --  111.00 -38.00  60.00   39
 17  \w     41.00 109.00   1.00   17.50    --  111.00-111.00 -90.00   68
 18  \w    130.00 159.00   1.00   17.50    --  111.00  38.00 -60.00   29
 19  \w     68.00 113.00   1.00   17.50    --  111.00 -25.00 -30.00   45
 20  \w     58.00  85.00   1.00   17.50    --  111.00 -64.00-180.00   27
 21  \w     66.00  98.00   1.00   17.50    --  111.00  12.00  90.00   32
 22  \w    115.00 143.00   1.00   17.50    --  111.00  12.00  90.00   28
 23  \w     93.00 123.00   1.00   17.50    --  111.00  38.00 -60.00   30
 24  \w     68.00  99.00   1.00   17.50    --  111.00 -64.00-150.00   31
 25  \w     93.00 120.00   1.00   17.50    --  111.00  38.00  30.00   27
 26  \w    152.00 178.00   1.00   17.50    --  111.00  64.00   0.00   26
 27  \w     49.00  76.00   1.00   17.50    --  111.00 -92.00  60.00   27
 28  \w     97.00 159.00   1.00   17.50    --  111.00  64.00  30.00   62
 29  \w     91.00 118.00   1.00   17.50    --  111.00  64.00   0.00   27
 30  \w     95.00 158.00   1.00   17.50    --  111.00  50.00-180.00   63
 31  \w    104.00 140.00   1.00   17.50    --  111.00  77.00 -60.00   36
 32  \w     93.00 140.00   1.00   17.50    --  111.00  64.00 -30.00   47
 33  \w    124.00 178.00   1.00   17.50    --  111.00  77.00 -90.00   54
 34  \w     98.00 154.00   1.00   17.50    --  111.00  50.00 120.00   56
 35  \w     99.00 133.00   1.00   17.50    --  111.00  38.00-150.00   34
 36  \w     69.00  96.00   1.00   17.50    --  111.00 -38.00-120.00   27
 37  \w    128.00 178.00   1.00   17.50    --  111.00  77.00 -30.00   50
 38  \w    116.00 143.00   1.00   17.50    --  111.00  77.00 150.00   27
 39  \w     93.00 157.00   1.00   17.50    --  111.00 -12.00 -60.00   64
 40  \w    101.00 144.00   1.00   17.50    --  111.00  50.00 150.00   43
 41  \w     46.00  94.00   1.00   17.50    --  111.00-111.00 -60.00   48
 42  \w     91.00 120.00   1.00   17.50    --  111.00 -50.00-180.00   29
 43  \w     42.00 135.00   1.00   17.50    --  111.00 -25.00 -90.00   93
 44  \w    104.00 130.00   1.00   17.50    --  111.00 -25.00  30.00   26
 45  \w     45.00 122.00   1.00   17.50    --  111.00 -25.00 150.00   77
 46  \w     93.00 125.00   1.00   17.50    --  111.00  38.00   0.00   32
 47  \w    106.00 133.00   1.00   17.50    --  111.00 111.00 -60.00   27
 48  \w     47.00  92.00   1.00   17.50    --  111.00 -92.00   0.00   45
 49  \w     92.00 119.00   1.00   17.50    --  111.00  38.00 -30.00   27
 50  \w     96.00 121.00   1.00   17.50    --  111.00 -64.00  30.00   25
 51  \w     59.00 130.00   1.00   17.50    --  111.00 -77.00 120.00   71
 52  \w     54.00  81.00   1.00   17.50    --  111.00 -15.00 135.45   27
;
_diffrn_measurement_device 'four-circle diffractometer'
_diffrn_measurement_device_type 'SuperNova, Dual, Cu at home/near, EosS2'
_diffrn_measurement_method '\w scans'
_diffrn_orient_matrix_type 'CrysAlisPro convention (1999,Acta A55,543-557)'
_diffrn_orient_matrix_UB_11 0.1706363000
_diffrn_orient_matrix_UB_12 0.0688945000
_diffrn_orient_matrix_UB_13 -0.0064262000
_diffrn_orient_matrix_UB_21 -0.0447006000
_diffrn_orient_matrix_UB_22 -0.0022381000
_diffrn_orient_matrix_UB_23 -0.0925138000
_diffrn_orient_matrix_UB_31 -0.2712695000
_diffrn_orient_matrix_UB_32 0.0436593000
_diffrn_orient_matrix_UB_33 0.0053263000
_diffrn_radiation_monochromator mirror
_diffrn_radiation_probe x-ray
_diffrn_radiation_type CuK\a
_diffrn_radiation_wavelength 1.54184
_diffrn_reflns_av_R_equivalents 0.0321
_diffrn_reflns_av_unetI/netI 0.0338
_diffrn_reflns_Laue_measured_fraction_full 0.999
_diffrn_reflns_Laue_measured_fraction_max 0.990
_diffrn_reflns_limit_h_max 5
_diffrn_reflns_limit_h_min -5
_diffrn_reflns_limit_k_max 23
_diffrn_reflns_limit_k_min -23
_diffrn_reflns_limit_l_max 20
_diffrn_reflns_limit_l_min -20
_diffrn_reflns_number 17369
_diffrn_reflns_point_group_measured_fraction_full 0.996
_diffrn_reflns_point_group_measured_fraction_max 0.984
_diffrn_reflns_theta_full 67.684
_diffrn_reflns_theta_max 74.115
_diffrn_reflns_theta_min 3.547
_diffrn_source 'micro-focus sealed X-ray tube'
_diffrn_source_type 'SuperNova (Cu) X-ray Source'
_exptl_absorpt_coefficient_mu 0.844
_exptl_absorpt_correction_T_max 1.00000
_exptl_absorpt_correction_T_min 0.80673
_exptl_absorpt_correction_type multi-scan
_exptl_absorpt_process_details
;
CrysAlisPro 1.171.40.35a (Rigaku Oxford Diffraction, 2018)
Empirical absorption correction using spherical harmonics,
 implemented in SCALE3 ABSPACK scaling algorithm.
;
_exptl_crystal_colour colourless
_exptl_crystal_colour_primary colourless
_exptl_crystal_density_diffrn 1.398
_exptl_crystal_description needle
_exptl_crystal_F_000 664
_exptl_crystal_size_max 0.332
_exptl_crystal_size_mid 0.063
_exptl_crystal_size_min 0.026
_refine_diff_density_max 0.399
_refine_diff_density_min -0.192
_refine_diff_density_rms 0.045
_refine_ls_abs_structure_details
;
 Flack x determined using 2621 quotients [(I+)-(I-)]/[(I+)+(I-)]
 (Parsons, Flack and Wagner, Acta Cryst. B69 (2013) 249-259).
;
_refine_ls_abs_structure_Flack -0.02(8)
_refine_ls_extinction_method none
_refine_ls_goodness_of_fit_ref 1.038
_refine_ls_hydrogen_treatment constr
_refine_ls_matrix_type full
_refine_ls_number_parameters 421
_refine_ls_number_reflns 5951
_refine_ls_number_restraints 1
_refine_ls_restrained_S_all 1.038
_refine_ls_R_factor_all 0.0407
_refine_ls_R_factor_gt 0.0390
_refine_ls_shift/su_max 0.000
_refine_ls_shift/su_mean 0.000
_refine_ls_structure_factor_coef Fsqd
_refine_ls_weighting_details 'w=1/[\s^2^(Fo^2^)+(0.0707P)^2^+0.1480P] where P=(Fo^2^+2Fc^2^)/3'
_refine_ls_weighting_scheme calc
_refine_ls_wR_factor_gt 0.1038
_refine_ls_wR_factor_ref 0.1057
_reflns_Friedel_coverage 0.927
_reflns_Friedel_fraction_full 0.994
_reflns_Friedel_fraction_max 0.978
_reflns_number_gt 5716
_reflns_number_total 5951
_reflns_threshold_expression 'I > 2\s(I)'
_cod_data_source_file ml0c00097_si_002.cif
_cod_data_source_block mn-(+)ptcscaled
_cod_database_code 4517723
_shelx_shelxl_version_number 2018/3
_chemical_oxdiff_formula 'C18 H18 O5'
_shelx_space_group_comment
;
The symmetry employed for this shelxl refinement is uniquely defined
by the following loop, which should always be used as a source of
symmetry information in preference to the above space-group names.
They are only intended as comments.
;
_reflns_odcompleteness_completeness 98.47
_reflns_odcompleteness_iscentric 1
_reflns_odcompleteness_theta 74.33
_olex2_refinement_description
;
1. Fixed Uiso
 At 1.2 times of:
  All C(H) groups, All C(H,H) groups
 At 1.5 times of:
  All C(H,H,H) groups
2.a Ternary CH refined with riding coordinates:
 C9(H9), C10(H10), C27(H27), C28(H28)
2.b Secondary CH2 refined with riding coordinates:
 C11(H11A,H11B), C29(H29A,H29B)
2.c Aromatic/amide H refined with riding coordinates:
 C3(H3), C8(H8), C13(H13), C16(H16), C17(H17), C21(H21), C26(H26), C31(H31),
 C34(H34), C35(H35)
2.d Idealised Me refined as rotating group:
 C5(H5A,H5B,H5C), C7(H7A,H7B,H7C), C15(H15A,H15B,H15C), C23(H23A,H23B,H23C),
 C25(H25A,H25B,H25C), C33(H33A,H33B,H33C)
;
_ins_header
;
TITL MN-(+)PTCscaled in P2(1) 
REM P2(1) (#4 in standard setting)
CELL 1.54184   4.767174  18.870654  16.620141  90.0000  93.0993  90.0000
ZERR    4.00   0.000141   0.000420   0.000437   0.0000   0.0025   0.0000
LATT -1
SYMM -x, y+1/2,-z 
SFAC C H O
UNIT 72.00 72.00 20.00
TREF
HKLF 4
END
;
_olex2_date_sample_data_collection 2020-02-01
_olex2_date_sample_submission 2019-12-18
_olex2_diffrn_ambient_temperature_device 'Oxford Cryosystems'
_olex2_exptl_crystal_mounting_method 'The crystal was mounted on a MiTeGen holder with oil'
_olex2_submission_special_instructions 'No special instructions were received'
_oxdiff_exptl_absorpt_empirical_details
;
Empirical correction (ABSPACK) includes:
- Absorption correction using spherical harmonics
- Frame scaling
;
_oxdiff_exptl_absorpt_empirical_full_max 1.493
_oxdiff_exptl_absorpt_empirical_full_min 0.586

loop_
_space_group_symop_operation_xyz
'x, y, z'
'-x, y+1/2, -z'

loop_
_atom_site_label
_atom_site_type_symbol
_atom_site_fract_x
_atom_site_fract_y
_atom_site_fract_z
_atom_site_U_iso_or_equiv
_atom_site_adp_type
_atom_site_occupancy
_atom_site_site_symmetry_order
_atom_site_calc_flag
_atom_site_refinement_flags_posn
_atom_site_refinement_flags_adp
_atom_site_refinement_flags_occupancy
_atom_site_disorder_assembly
_atom_site_disorder_group
O1 O -0.0642(4) 0.67700(10) 0.00945(12) 0.0250(4) Uani 1 1 d . . . . .
O2 O -0.0965(5) 0.92370(11) -0.05960(13) 0.0284(4) Uani 1 1 d . . . . .
O3 O 0.3026(5) 0.95353(11) 0.04650(13) 0.0303(4) Uani 1 1 d . . . . .
O4 O 0.3106(4) 0.71634(10) 0.21298(11) 0.0244(4) Uani 1 1 d . . . . .
O5 O -0.3715(4) 0.60960(11) 0.38115(12) 0.0282(4) Uani 1 1 d . . . . .
C1 C 0.0438(6) 0.74426(13) 0.02080(15) 0.0201(5) Uani 1 1 d . . . . .
C2 C 0.2628(5) 0.75836(13) 0.07677(15) 0.0199(5) Uani 1 1 d . . . . .
C3 C -0.0819(6) 0.79816(14) -0.02635(15) 0.0218(5) Uani 1 1 d . . . . .
H3 H -0.225953 0.787517 -0.064406 0.026 Uiso 1 1 calc R . . . .
C4 C 0.0090(6) 0.86735(14) -0.01612(15) 0.0218(5) Uani 1 1 d . . . . .
C5 C -0.3261(6) 0.91030(17) -0.11606(17) 0.0290(6) Uani 1 1 d . . . . .
H5A H -0.271873 0.875483 -0.154364 0.044 Uiso 1 1 calc GR . . . .
H5B H -0.377767 0.953401 -0.143739 0.044 Uiso 1 1 calc GR . . . .
H5C H -0.483251 0.892997 -0.088098 0.044 Uiso 1 1 calc GR . . . .
C6 C 0.2293(6) 0.88357(14) 0.04168(16) 0.0219(5) Uani 1 1 d . . . . .
C7 C 0.5163(7) 0.97200(16) 0.10627(19) 0.0317(6) Uani 1 1 d . . . . .
H7A H 0.689910 0.949910 0.093645 0.047 Uiso 1 1 calc GR . . . .
H7B H 0.462816 0.955995 0.158085 0.047 Uiso 1 1 calc GR . . . .
H7C H 0.539921 1.022520 0.107281 0.047 Uiso 1 1 calc GR . . . .
C8 C 0.3536(6) 0.82913(14) 0.08623(15) 0.0215(5) Uani 1 1 d . . . . .
H8 H 0.500866 0.839402 0.123393 0.026 Uiso 1 1 calc R . . . .
C9 C 0.3913(6) 0.70205(14) 0.13043(15) 0.0213(5) Uani 1 1 d . . . . .
H9 H 0.596268 0.703341 0.128421 0.026 Uiso 1 1 calc R . . . .
C10 C 0.2812(6) 0.62619(13) 0.10904(16) 0.0219(5) Uani 1 1 d . . . . .
H10 H 0.439557 0.593011 0.112887 0.026 Uiso 1 1 calc R . . . .
C11 C 0.1437(6) 0.62264(14) 0.02405(17) 0.0265(6) Uani 1 1 d . . . . .
H11A H 0.287447 0.627397 -0.014728 0.032 Uiso 1 1 calc R . . . .
H11B H 0.055922 0.576622 0.016016 0.032 Uiso 1 1 calc R . . . .
C12 C 0.1203(5) 0.66569(13) 0.23253(15) 0.0195(5) Uani 1 1 d . . . . .
C13 C -0.0265(6) 0.66887(13) 0.30218(16) 0.0219(5) Uani 1 1 d . . . . .
H13 H -0.004693 0.706536 0.338059 0.026 Uiso 1 1 calc R . . . .
C14 C -0.2090(5) 0.61260(14) 0.31586(15) 0.0209(5) Uani 1 1 d . . . . .
C15 C -0.3630(8) 0.66911(17) 0.43375(19) 0.0356(7) Uani 1 1 d . . . . .
H15A H -0.409414 0.711225 0.403485 0.053 Uiso 1 1 calc GR . . . .
H15B H -0.177755 0.673709 0.458848 0.053 Uiso 1 1 calc GR . . . .
H15C H -0.496137 0.662556 0.474435 0.053 Uiso 1 1 calc GR . . . .
C16 C -0.2363(6) 0.55587(14) 0.26203(16) 0.0237(5) Uani 1 1 d . . . . .
H16 H -0.354747 0.518292 0.272856 0.028 Uiso 1 1 calc R . . . .
C17 C -0.0872(6) 0.55525(14) 0.19223(16) 0.0226(5) Uani 1 1 d . . . . .
H17 H -0.107033 0.517622 0.156229 0.027 Uiso 1 1 calc R . . . .
C18 C 0.0917(5) 0.61134(13) 0.17673(15) 0.0189(5) Uani 1 1 d . . . . .
O6 O 0.5744(4) 0.38013(9) 0.29531(11) 0.0213(4) Uani 1 1 d . . . . .
O7 O 0.2460(5) 0.48254(11) 0.53628(13) 0.0298(5) Uani 1 1 d . . . . .
O8 O 0.5488(6) 0.39776(11) 0.62617(12) 0.0337(5) Uani 1 1 d . . . . .
O9 O 0.7543(4) 0.20650(10) 0.40168(11) 0.0246(4) Uani 1 1 d . . . . .
O10 O 0.1040(5) 0.06866(12) 0.22783(14) 0.0358(5) Uani 1 1 d . . . . .
C19 C 0.5749(5) 0.37987(13) 0.37833(15) 0.0181(5) Uani 1 1 d . . . . .
C20 C 0.7352(6) 0.33246(13) 0.42485(15) 0.0200(5) Uani 1 1 d . . . . .
C21 C 0.4042(5) 0.43042(14) 0.41310(15) 0.0204(5) Uani 1 1 d . . . . .
H21 H 0.295636 0.461158 0.380666 0.025 Uiso 1 1 calc R . . . .
C22 C 0.3982(6) 0.43434(14) 0.49611(17) 0.0219(5) Uani 1 1 d . . . . .
C23 C 0.0640(7) 0.52708(17) 0.48754(19) 0.0323(6) Uani 1 1 d . . . . .
H23A H 0.172808 0.553846 0.451268 0.048 Uiso 1 1 calc GR . . . .
H23B H -0.033214 0.558933 0.521434 0.048 Uiso 1 1 calc GR . . . .
H23C H -0.070067 0.498387 0.457147 0.048 Uiso 1 1 calc GR . . . .
C24 C 0.5657(6) 0.38769(14) 0.54505(16) 0.0234(5) Uani 1 1 d . . . . .
C25 C 0.7288(11) 0.35488(18) 0.6770(2) 0.0506(11) Uani 1 1 d . . . . .
H25A H 0.919404 0.360550 0.662273 0.076 Uiso 1 1 calc GR . . . .
H25B H 0.674611 0.306089 0.671031 0.076 Uiso 1 1 calc GR . . . .
H25C H 0.713653 0.369093 0.732090 0.076 Uiso 1 1 calc GR . . . .
C26 C 0.7299(6) 0.33797(14) 0.50894(16) 0.0227(5) Uani 1 1 d . . . . .
H26 H 0.839714 0.307336 0.541159 0.027 Uiso 1 1 calc R . . . .
C27 C 0.8997(5) 0.27419(13) 0.38744(16) 0.0207(5) Uani 1 1 d . . . . .
H27 H 1.090923 0.272683 0.412179 0.025 Uiso 1 1 calc R . . . .
C28 C 0.9098(5) 0.28181(13) 0.29464(16) 0.0210(5) Uani 1 1 d . . . . .
H28 H 1.096505 0.268698 0.277623 0.025 Uiso 1 1 calc R . . . .
C29 C 0.8380(6) 0.35644(14) 0.26698(16) 0.0222(5) Uani 1 1 d . . . . .
H29A H 0.985754 0.388410 0.286550 0.027 Uiso 1 1 calc R . . . .
H29B H 0.829534 0.357997 0.208561 0.027 Uiso 1 1 calc R . . . .
C30 C 0.6148(6) 0.18777(13) 0.33024(16) 0.0211(5) Uani 1 1 d . . . . .
C31 C 0.4173(6) 0.13394(14) 0.32287(17) 0.0249(5) Uani 1 1 d . . . . .
H31 H 0.365159 0.108160 0.367349 0.030 Uiso 1 1 calc R . . . .
C32 C 0.2999(6) 0.12015(14) 0.24548(18) 0.0260(5) Uani 1 1 d . . . . .
C33 C 0.0109(7) 0.02819(17) 0.2936(2) 0.0375(7) Uani 1 1 d . . . . .
H33A H -0.119393 -0.007325 0.273718 0.056 Uiso 1 1 calc GR . . . .
H33B H -0.079981 0.058867 0.330198 0.056 Uiso 1 1 calc GR . . . .
H33C H 0.169189 0.005751 0.321146 0.056 Uiso 1 1 calc GR . . . .
C34 C 0.3793(7) 0.15927(15) 0.17879(17) 0.0282(6) Uani 1 1 d . . . . .
H34 H 0.298322 0.149533 0.127829 0.034 Uiso 1 1 calc R . . . .
C35 C 0.5795(6) 0.21272(15) 0.18878(16) 0.0249(5) Uani 1 1 d . . . . .
H35 H 0.634057 0.238446 0.144533 0.030 Uiso 1 1 calc R . . . .
C36 C 0.6974(6) 0.22741(13) 0.26544(16) 0.0211(5) Uani 1 1 d . . . . .

loop_
_atom_site_aniso_label
_atom_site_aniso_U_11
_atom_site_aniso_U_22
_atom_site_aniso_U_33
_atom_site_aniso_U_23
_atom_site_aniso_U_13
_atom_site_aniso_U_12
O1 0.0314(11) 0.0187(9) 0.0245(9) -0.0004(7) -0.0026(8) -0.0026(7)
O2 0.0336(11) 0.0224(9) 0.0289(10) 0.0066(8) -0.0010(8) 0.0027(8)
O3 0.0386(12) 0.0203(9) 0.0318(10) 0.0007(8) 0.0008(8) -0.0040(8)
O4 0.0329(10) 0.0215(9) 0.0190(9) -0.0014(7) 0.0032(7) -0.0066(7)
O5 0.0316(11) 0.0297(10) 0.0241(9) 0.0009(8) 0.0095(8) -0.0004(8)
C1 0.0235(12) 0.0182(11) 0.0190(11) -0.0006(9) 0.0057(9) -0.0009(9)
C2 0.0209(12) 0.0208(12) 0.0184(11) 0.0000(9) 0.0050(9) 0.0005(9)
C3 0.0244(13) 0.0227(12) 0.0184(11) 0.0007(10) 0.0033(9) 0.0008(10)
C4 0.0244(13) 0.0222(12) 0.0193(11) 0.0029(10) 0.0053(9) 0.0039(10)
C5 0.0280(15) 0.0340(15) 0.0253(13) 0.0057(11) 0.0028(11) 0.0047(11)
C6 0.0256(13) 0.0185(12) 0.0220(12) -0.0015(9) 0.0065(10) -0.0005(10)
C7 0.0371(16) 0.0250(14) 0.0331(14) -0.0054(11) 0.0043(12) -0.0070(11)
C8 0.0231(12) 0.0224(12) 0.0192(12) -0.0013(9) 0.0037(9) -0.0018(9)
C9 0.0220(12) 0.0220(12) 0.0204(11) 0.0013(9) 0.0048(9) 0.0009(9)
C10 0.0265(13) 0.0181(11) 0.0215(12) -0.0009(9) 0.0049(10) 0.0041(9)
C11 0.0364(15) 0.0200(12) 0.0236(13) -0.0012(10) 0.0055(11) 0.0036(10)
C12 0.0225(12) 0.0174(11) 0.0186(11) 0.0016(9) 0.0003(9) 0.0003(9)
C13 0.0274(13) 0.0197(12) 0.0186(11) -0.0019(9) 0.0015(9) -0.0013(10)
C14 0.0219(12) 0.0224(12) 0.0188(11) 0.0025(9) 0.0031(9) 0.0024(9)
C15 0.0446(18) 0.0348(16) 0.0285(15) -0.0050(12) 0.0125(13) 0.0059(13)
C16 0.0275(13) 0.0190(11) 0.0248(12) 0.0013(10) 0.0029(10) -0.0031(10)
C17 0.0288(13) 0.0169(11) 0.0223(12) -0.0007(10) 0.0020(10) 0.0001(10)
C18 0.0220(12) 0.0152(10) 0.0195(11) 0.0004(9) 0.0018(9) 0.0026(9)
O6 0.0235(9) 0.0228(9) 0.0179(8) 0.0008(7) 0.0041(6) 0.0023(7)
O7 0.0366(12) 0.0268(10) 0.0266(10) -0.0029(8) 0.0082(8) 0.0095(8)
O8 0.0574(15) 0.0255(10) 0.0185(9) 0.0006(7) 0.0062(9) 0.0090(9)
O9 0.0356(11) 0.0169(8) 0.0213(9) 0.0025(7) 0.0026(7) -0.0008(7)
O10 0.0391(12) 0.0293(11) 0.0388(12) -0.0060(9) 0.0004(10) -0.0076(9)
C19 0.0185(12) 0.0180(11) 0.0182(11) 0.0016(9) 0.0043(8) -0.0025(9)
C20 0.0217(12) 0.0175(11) 0.0211(12) 0.0022(9) 0.0030(9) 0.0003(9)
C21 0.0210(12) 0.0187(11) 0.0218(12) 0.0002(9) 0.0029(9) 0.0003(9)
C22 0.0239(12) 0.0180(11) 0.0245(12) -0.0002(9) 0.0071(9) 0.0002(9)
C23 0.0327(16) 0.0288(14) 0.0363(15) 0.0004(12) 0.0090(12) 0.0110(12)
C24 0.0321(14) 0.0195(11) 0.0188(12) 0.0008(9) 0.0045(10) 0.0005(10)
C25 0.102(3) 0.0290(16) 0.0204(14) 0.0012(12) -0.0023(17) 0.0199(18)
C26 0.0295(14) 0.0185(11) 0.0201(12) 0.0025(9) 0.0020(10) 0.0000(9)
C27 0.0218(12) 0.0185(11) 0.0220(12) 0.0009(9) 0.0038(9) -0.0011(9)
C28 0.0181(12) 0.0232(12) 0.0224(12) 0.0006(9) 0.0063(9) 0.0015(9)
C29 0.0220(13) 0.0223(12) 0.0228(12) 0.0023(9) 0.0062(10) -0.0006(9)
C30 0.0242(13) 0.0174(11) 0.0222(11) -0.0016(9) 0.0049(9) 0.0041(9)
C31 0.0293(14) 0.0181(11) 0.0280(13) -0.0002(10) 0.0086(10) 0.0010(10)
C32 0.0262(13) 0.0182(12) 0.0341(14) -0.0049(10) 0.0049(11) 0.0011(10)
C33 0.0360(17) 0.0240(13) 0.0521(19) 0.0051(13) -0.0003(14) -0.0043(12)
C34 0.0341(15) 0.0252(13) 0.0251(13) -0.0053(10) -0.0004(11) 0.0038(11)
C35 0.0280(14) 0.0245(12) 0.0227(12) 0.0002(10) 0.0055(10) 0.0045(10)
C36 0.0222(12) 0.0178(11) 0.0238(12) -0.0003(9) 0.0079(9) 0.0038(9)

loop_
_atom_type_symbol
_atom_type_description
_atom_type_scat_dispersion_real
_atom_type_scat_dispersion_imag
_atom_type_scat_source
C C 0.0181 0.0091 'International Tables Vol C Tables 4.2.6.8 and 6.1.1.4'
H H 0.0000 0.0000 'International Tables Vol C Tables 4.2.6.8 and 6.1.1.4'
O O 0.0492 0.0322 'International Tables Vol C Tables 4.2.6.8 and 6.1.1.4'

loop_
_exptl_crystal_face_index_h
_exptl_crystal_face_index_k
_exptl_crystal_face_index_l
_exptl_crystal_face_perp_dist
0 0 1 0.0129
0 0 -1 0.0129
0 5 -1 0.0281
0 -5 1 0.0281
3 -1 -3 0.1553
-3 1 3 0.1553

loop_
_geom_angle_atom_site_label_1
_geom_angle_atom_site_label_2
_geom_angle_atom_site_label_3
_geom_angle
_geom_angle_site_symmetry_1
_geom_angle_site_symmetry_3
_geom_angle_publ_flag
C1 O1 C11 112.6(2) . . ?
C4 O2 C5 117.2(2) . . ?
C6 O3 C7 116.6(2) . . ?
C12 O4 C9 107.67(19) . . ?
C14 O5 C15 117.2(2) . . ?
O1 C1 C2 122.1(2) . . ?
O1 C1 C3 116.5(2) . . ?
C2 C1 C3 121.4(2) . . ?
C1 C2 C8 118.2(2) . . ?
C1 C2 C9 122.2(2) . . ?
C8 C2 C9 119.5(2) . . ?
C4 C3 C1 119.7(2) . . ?
O2 C4 C3 124.5(3) . . ?
O2 C4 C6 115.4(2) . . ?
C3 C4 C6 120.2(2) . . ?
O3 C6 C4 115.2(2) . . ?
O3 C6 C8 125.9(3) . . ?
C8 C6 C4 118.9(2) . . ?
C6 C8 C2 121.6(2) . . ?
O4 C9 C2 107.9(2) . . ?
O4 C9 C10 106.24(19) . . ?
C2 C9 C10 113.2(2) . . ?
C11 C10 C9 111.9(2) . . ?
C18 C10 C9 102.0(2) . . ?
C18 C10 C11 116.0(2) . . ?
O1 C11 C10 112.5(2) . . ?
O4 C12 C13 122.6(2) . . ?
O4 C12 C18 113.6(2) . . ?
C18 C12 C13 123.7(2) . . ?
C12 C13 C14 116.7(2) . . ?
O5 C14 C13 123.0(2) . . ?
O5 C14 C16 116.0(2) . . ?
C16 C14 C13 121.0(2) . . ?
C17 C16 C14 120.4(2) . . ?
C18 C17 C16 119.5(2) . . ?
C12 C18 C10 108.7(2) . . ?
C12 C18 C17 118.6(2) . . ?
C17 C18 C10 132.7(2) . . ?
C19 O6 C29 111.9(2) . . ?
C22 O7 C23 116.0(2) . . ?
C24 O8 C25 116.1(2) . . ?
C30 O9 C27 107.03(19) . . ?
C32 O10 C33 117.0(2) . . ?
O6 C19 C20 122.1(2) . . ?
O6 C19 C21 116.2(2) . . ?
C20 C19 C21 121.7(2) . . ?
C19 C20 C26 118.0(2) . . ?
C19 C20 C27 121.7(2) . . ?
C26 C20 C27 120.3(2) . . ?
C22 C21 C19 119.5(2) . . ?
O7 C22 C21 124.4(3) . . ?
O7 C22 C24 115.7(2) . . ?
C21 C22 C24 119.9(2) . . ?
O8 C24 C22 114.7(2) . . ?
O8 C24 C26 126.0(3) . . ?
C26 C24 C22 119.2(2) . . ?
C24 C26 C20 121.7(2) . . ?
O9 C27 C20 107.8(2) . . ?
O9 C27 C28 106.2(2) . . ?
C20 C27 C28 112.8(2) . . ?
C29 C28 C27 111.7(2) . . ?
C36 C28 C27 101.6(2) . . ?
C36 C28 C29 113.5(2) . . ?
O6 C29 C28 112.1(2) . . ?
O9 C30 C31 124.0(2) . . ?
O9 C30 C36 112.8(2) . . ?
C31 C30 C36 123.2(3) . . ?
C30 C31 C32 117.0(3) . . ?
O10 C32 C31 124.3(3) . . ?
O10 C32 C34 114.5(3) . . ?
C31 C32 C34 121.2(3) . . ?
C35 C34 C32 120.0(3) . . ?
C34 C35 C36 119.6(3) . . ?
C30 C36 C28 109.4(2) . . ?
C30 C36 C35 119.1(3) . . ?
C35 C36 C28 131.5(2) . . ?

loop_
_geom_bond_atom_site_label_1
_geom_bond_atom_site_label_2
_geom_bond_distance
_geom_bond_site_symmetry_2
_geom_bond_publ_flag
O1 C1 1.379(3) . ?
O1 C11 1.438(3) . ?
O2 C4 1.366(3) . ?
O2 C5 1.425(4) . ?
O3 C6 1.367(3) . ?
O3 C7 1.427(4) . ?
O4 C9 1.470(3) . ?
O4 C12 1.369(3) . ?
O5 C14 1.368(3) . ?
O5 C15 1.422(4) . ?
C1 C2 1.386(4) . ?
C1 C3 1.399(4) . ?
C2 C8 1.410(3) . ?
C2 C9 1.497(3) . ?
C3 C4 1.383(4) . ?
C4 C6 1.418(4) . ?
C6 C8 1.381(4) . ?
C9 C10 1.559(4) . ?
C10 C11 1.526(4) . ?
C10 C18 1.507(4) . ?
C12 C13 1.386(4) . ?
C12 C18 1.385(3) . ?
C13 C14 1.399(4) . ?
C14 C16 1.397(4) . ?
C16 C17 1.393(4) . ?
C17 C18 1.392(4) . ?
O6 C19 1.380(3) . ?
O6 C29 1.437(3) . ?
O7 C22 1.361(3) . ?
O7 C23 1.428(4) . ?
O8 C24 1.368(3) . ?
O8 C25 1.424(4) . ?
O9 C27 1.478(3) . ?
O9 C30 1.375(3) . ?
O10 C32 1.369(3) . ?
O10 C33 1.424(4) . ?
C19 C20 1.385(3) . ?
C19 C21 1.399(3) . ?
C20 C26 1.403(4) . ?
C20 C27 1.504(3) . ?
C21 C22 1.383(4) . ?
C22 C24 1.415(4) . ?
C24 C26 1.380(4) . ?
C27 C28 1.552(3) . ?
C28 C29 1.515(4) . ?
C28 C36 1.504(4) . ?
C30 C31 1.386(4) . ?
C30 C36 1.386(4) . ?
C31 C32 1.399(4) . ?
C32 C34 1.401(4) . ?
C34 C35 1.392(4) . ?
C35 C36 1.392(4) . ?

loop_
_exptl_oxdiff_crystal_face_indexfrac_h
_exptl_oxdiff_crystal_face_indexfrac_k
_exptl_oxdiff_crystal_face_indexfrac_l
_exptl_oxdiff_crystal_face_x
_exptl_oxdiff_crystal_face_y
_exptl_oxdiff_crystal_face_z
0.0004 0.0004 0.9989 -0.0063 -0.0924 0.0052
-0.0004 -0.0004 -0.9989 0.0063 0.0924 -0.0052
0.0011 4.9942 -0.9991 0.3507 0.0812 0.2124
-0.0011 -4.9942 0.9991 -0.3507 -0.0812 -0.2124
2.9956 -1.0084 -3.0608 0.4614 0.1515 -0.8730
-2.9956 1.0084 3.0608 -0.4614 -0.1515 0.8730
